data_9017173
loop_
_publ_author_name
'Tait, K. T.'
'Hawthorne, F. C.'
'Wise, M. A.'

_publ_section_title
;
 The crystal chemistry of the graftonite-beusite minerals
 Notes: Sample B1
;
_journal_name_full 'The Canadian Mineralogist'
_journal_page_first 653
_journal_page_last 662
_journal_volume 51
_journal_year 2013
_chemical_compound_source 'Lollington beryl mine, Karoi, Hurungwe, Zimbabwe'
_chemical_formula_sum 'Ca0.26 Fe1.4 Mg0.02 Mn1.31 O8 P2 Zn0.01'
_chemical_name_mineral Graftonite
_space_group_IT_number 14
_space_group_name_Hall '-P 2ybc'
_space_group_name_H-M_alt 'P 1 21/c 1'
_symmetry_space_group_name_H-M 'P 1 21/c 1'
_cell_angle_alpha 90
_cell_angle_beta 99.192
_cell_angle_gamma 90
_cell_length_a 8.8052
_cell_length_b 11.4793
_cell_length_c 6.1388
_cell_formula_units_Z 4
_cell_volume 612.527
_database_code_amcsd 0020199
_exptl_crystal_density_diffrn 3.813
_cod_data_source_file inputs/fixed/downloads/07/07385.cif
_cod_data_source_block 07385
_cod_original_formula_sum 'Mn1.31 Ca.26 Fe1.4 Mg.02 Zn.01 P2 O8'
_cod_database_code 9017173

loop_
_space_group_symop_operation_xyz
x,y,z
x,1/2-y,1/2+z
-x,1/2+y,1/2-z
-x,-y,-z

loop_
_atom_site_label
_atom_site_fract_x
_atom_site_fract_y
_atom_site_fract_z
_atom_site_occupancy
_atom_site_U_iso_or_equiv
Mn(1) 0.94535 0.11865 0.84046 0.74000 0.01600
Ca(1) 0.94535 0.11865 0.84046 0.26000 0.01600
Fe(2) 0.71810 0.07925 0.32868 0.97000 0.01830
Mg(2) 0.71810 0.07925 0.32868 0.02000 0.01830
Zn(2) 0.71810 0.07925 0.32868 0.01000 0.01830
Fe(3) 0.36257 0.19136 0.12774 0.43000 0.01070
Mn(3) 0.36257 0.19136 0.12774 0.57000 0.01070
P(1) 0.09257 0.13584 0.39510 1.00000 0.00850
P(2) 0.60412 0.08855 0.80700 1.00000 0.00810
O(1) 0.07690 0.06800 0.17700 1.00000 0.01340
O(2) 0.47770 0.17700 0.83010 1.00000 0.01300
O(3) 0.94140 0.19880 0.41580 1.00000 0.01960
O(4) 0.69510 0.12670 0.62570 1.00000 0.01230
O(5) 0.21850 0.22760 0.38070 1.00000 0.01720
O(6) 0.72680 0.08780 0.01560 1.00000 0.01240
O(7) 0.13540 0.06120 0.60020 1.00000 0.01830
O(8) 0.53380 -0.03440 0.76120 1.00000 0.01160

loop_
_cod_related_entry_id
_cod_related_entry_database
_cod_related_entry_code
1 AMCSD 0020199
